data_7235089
loop_
_publ_author_name
'Thomas-Gipson, Jintha'
'Beobide, Garikoitz'
'Castillo, Oscar'
'Luque, Antonio'
'Pascual-Colino, Jon'
'P\'erez-Y\'a\~nez, Sonia'
'Rom\'an, Pascual'

_publ_section_title
;
 Providing evidence for the requirements to achieve supramolecular
 materials based on metal--nucleobase entities
;
_journal_issue 18
_journal_name_full CrystEngComm
_journal_page_first 2528
_journal_paper_doi 10.1039/C8CE00141C
_journal_volume 20
_journal_year 2018
_chemical_compound_source 'synthesis as described'
_chemical_formula_moiety 'C10 H18 Cl6 Co3 N10 O4, 2(H2 O)'
_chemical_formula_structural 'C10 H18 Cl6 Co3 N10 O4, 2(H2 O)'
_chemical_formula_sum 'C10 H22 Cl6 Co3 N10 O6'
_chemical_formula_weight 767.87
_chemical_name_systematic
(mu-adenine-1kN3:3kN9)(mu-adenine-2kN3:3kN9)bis(mu-chlorido-1kCl:3kCl)bis(mu-chlorido-2kCl:3kCl)di(chlorido-1kCl,2kCl)tetra(aqua-1k2O,2k2O)tricobalt(II)dihydrate
_space_group_IT_number 2
_space_group_name_Hall '-P 1'
_space_group_name_H-M_alt 'P -1'
_symmetry_cell_setting triclinic
_symmetry_Int_Tables_number 2
_symmetry_space_group_name_Hall '-P 1'
_symmetry_space_group_name_H-M 'P -1'
_atom_sites_solution_hydrogens geom
_atom_sites_solution_primary direct
_atom_sites_solution_secondary difmap
_audit_creation_method SHELXL
_audit_update_record
;
2018-01-29 deposited with the CCDC.
2018-04-16 downloaded from the CCDC.
;
_cell_angle_alpha 82.49(2)
_cell_angle_beta 69.47(2)
_cell_angle_gamma 77.59(4)
_cell_formula_units_Z 1
_cell_length_a 7.203(2)
_cell_length_b 9.520(3)
_cell_length_c 9.659(4)
_cell_measurement_reflns_used 4885
_cell_measurement_temperature 100(2)
_cell_measurement_theta_max 28.30
_cell_measurement_theta_min 2.19
_cell_volume 604.7(4)
_computing_cell_refinement
;
CrysAlisPro, Agilent Technologies,
Version 1.171.35.21 (release 20-01-2012 CrysAlis171 .NET)
(compiled Jan 23 2012,18:06:46)
;
_computing_data_collection
;
CrysAlisPro, Agilent Technologies,
Version 1.171.35.21 (release 20-01-2012 CrysAlis171 .NET)
(compiled Jan 23 2012,18:06:46)
;
_computing_data_reduction
;
CrysAlisPro, Agilent Technologies,
Version 1.171.35.21 (release 20-01-2012 CrysAlis171 .NET)
(compiled Jan 23 2012,18:06:46)
;
_computing_molecular_graphics 'Ortep-3 (Farrugia, 1997)'
_computing_publication_material 'WinGX (Farrugia, 1999)'
_computing_structure_refinement 'SHELXL-97 (Sheldrick, 1997)'
_computing_structure_solution 'Sir92 (Altomare et al., 1993)'
_diffrn_ambient_temperature 100(2)
_diffrn_measured_fraction_theta_full 1.000
_diffrn_measured_fraction_theta_max 0.918
_diffrn_measurement_device_type Xcalibur
_diffrn_measurement_method \w
_diffrn_radiation_monochromator graphite
_diffrn_radiation_source 'fine-focus sealed tube'
_diffrn_radiation_type MoK\a
_diffrn_radiation_wavelength 0.71073
_diffrn_reflns_av_R_equivalents 0.0000
_diffrn_reflns_av_sigmaI/netI 0.0427
_diffrn_reflns_limit_h_max 9
_diffrn_reflns_limit_h_min -5
_diffrn_reflns_limit_k_max 12
_diffrn_reflns_limit_k_min -12
_diffrn_reflns_limit_l_max 12
_diffrn_reflns_limit_l_min -12
_diffrn_reflns_number 4885
_diffrn_reflns_theta_full 25.242
_diffrn_reflns_theta_max 28.30
_diffrn_reflns_theta_min 2.19
_diffrn_standards_decay_% 0
_diffrn_standards_interval_count 0
_diffrn_standards_interval_time 0
_diffrn_standards_number 0
_exptl_absorpt_coefficient_mu 2.748
_exptl_absorpt_correction_T_max 0.901
_exptl_absorpt_correction_T_min 0.780
_exptl_absorpt_correction_type analytical
_exptl_absorpt_process_details
;
CrysAlis RED, Oxford Diffraction Ltd.,
Version 1.170.32 (release 06.06.2003 CrysAlis170 VC++)
(compiled Jun  6 2003,13:53:32)
Analytical numeric absorption correction using a multifaceted crystal
model based on expressions derived by R.C. Clark & J.S. Reid.
;
_exptl_crystal_colour purple
_exptl_crystal_density_diffrn 2.109
_exptl_crystal_density_method 'not measured'
_exptl_crystal_description plate
_exptl_crystal_F_000 383
_exptl_crystal_size_max 0.14
_exptl_crystal_size_mid 0.12
_exptl_crystal_size_min 0.04
_refine_diff_density_max 0.748
_refine_diff_density_min -0.520
_refine_diff_density_rms 0.093
_refine_ls_extinction_method none
_refine_ls_goodness_of_fit_ref 0.960
_refine_ls_hydrogen_treatment constr
_refine_ls_matrix_type full
_refine_ls_number_parameters 161
_refine_ls_number_reflns 4885
_refine_ls_number_restraints 0
_refine_ls_restrained_S_all 0.960
_refine_ls_R_factor_all 0.0388
_refine_ls_R_factor_gt 0.0288
_refine_ls_shift/su_max 0.001
_refine_ls_shift/su_mean 0.000
_refine_ls_structure_factor_coef Fsqd
_refine_ls_weighting_details 'calc w=1/[\s^2^(Fo^2^)+(0.0358P)^2^+0.0000P] where P=(Fo^2^+2Fc^2^)/3'
_refine_ls_weighting_scheme calc
_refine_ls_wR_factor_gt 0.0666
_refine_ls_wR_factor_ref 0.0681
_reflns_number_gt 3845
_reflns_number_total 4885
_reflns_threshold_expression >2sigma(I)
_cod_data_source_file c8ce00141c2.cif
_cod_data_source_block compound2
_cod_original_cell_volume 604.7(3)
_cod_database_code 7235089
_cell_oxdiff_twin_number 2

loop_
_symmetry_equiv_pos_as_xyz
'x, y, z'
'-x, -y, -z'

loop_
_atom_site_label
_atom_site_type_symbol
_atom_site_fract_x
_atom_site_fract_y
_atom_site_fract_z
_atom_site_U_iso_or_equiv
_atom_site_adp_type
_atom_site_occupancy
_atom_site_site_symmetry_order
_atom_site_calc_flag
_atom_site_refinement_flags_posn
_atom_site_refinement_flags_adp
_atom_site_refinement_flags_occupancy
CO2 Co 1.000000 0.000000 1.000000 0.00912(13) Uani 1 2 d S . P
CO1 Co 0.85691(6) -0.15340(4) 1.35987(4) 0.00997(11) Uani 1 1 d . . .
CL2 Cl 0.67676(10) -0.05106(8) 1.19120(7) 0.01155(15) Uani 1 1 d . . .
CL3 Cl 1.12170(10) -0.01263(8) 1.21195(7) 0.01231(15) Uani 1 1 d . . .
CL1 Cl 0.59787(11) -0.28157(8) 1.52731(8) 0.01743(17) Uani 1 1 d . . .
O2W O 0.7289(3) 0.0260(2) 1.49965(19) 0.0138(4) Uani 1 1 d . . .
N3 N 0.9959(3) -0.3365(3) 1.2339(2) 0.0118(5) Uani 1 1 d . . .
O3W O 1.5610(3) -0.6464(2) 0.7149(2) 0.0235(5) Uani 1 1 d . . .
N9 N 1.1181(3) -0.2219(3) 0.9845(2) 0.0110(5) Uani 1 1 d . . .
N1 N 1.1065(4) -0.5942(3) 1.2428(3) 0.0154(6) Uani 1 1 d . . .
O1W O 1.0273(3) -0.2278(2) 1.5037(2) 0.0130(4) Uani 1 1 d . . .
N7 N 1.3108(4) -0.4193(3) 0.8705(3) 0.0146(6) Uani 1 1 d . . .
H7 H 1.394464 -0.474472 0.799798 0.018 Uiso 1 1 calc R U .
C2 C 1.0057(4) -0.4697(3) 1.2993(3) 0.0148(6) Uani 1 1 d . . .
H2 H 0.928536 -0.475647 1.401584 0.018 Uiso 1 1 calc R U .
N6 N 1.3368(4) -0.7192(3) 1.0404(3) 0.0204(6) Uani 1 1 d . . .
H6A H 1.332627 -0.800167 1.096063 0.024 Uiso 1 1 calc R U .
H6B H 1.413845 -0.719496 0.946779 0.024 Uiso 1 1 calc R U .
C4 C 1.1056(4) -0.3381(3) 1.0863(3) 0.0111(6) Uani 1 1 d . . .
C8 C 1.2429(4) -0.2765(3) 0.8572(3) 0.0142(6) Uani 1 1 d . . .
H8 H 1.280282 -0.220351 0.766358 0.017 Uiso 1 1 calc R U .
C5 C 1.2220(4) -0.4619(4) 1.0185(3) 0.0130(6) Uani 1 1 d . . .
C6 C 1.2253(4) -0.5949(4) 1.0986(3) 0.0155(7) Uani 1 1 d . . .
H11 H 0.989000 -0.285700 1.579400 0.023 Uiso 1 1 d . U .
H21 H 0.643500 0.097200 1.478700 0.023 Uiso 1 1 d . U .
H12 H 1.063000 -0.156800 1.523100 0.023 Uiso 1 1 d . U .
H31 H 1.700000 -0.665600 0.682700 0.023 Uiso 1 1 d . U .
H32 H 1.496000 -0.677200 0.659000 0.023 Uiso 1 1 d . U .
H22 H 0.685500 0.000700 1.596400 0.023 Uiso 1 1 d . U .

loop_
_atom_site_aniso_label
_atom_site_aniso_U_11
_atom_site_aniso_U_22
_atom_site_aniso_U_33
_atom_site_aniso_U_23
_atom_site_aniso_U_13
_atom_site_aniso_U_12
CO2 0.0107(3) 0.0094(3) 0.0057(3) 0.0001(2) -0.0014(2) -0.0010(2)
CO1 0.0117(2) 0.0103(2) 0.00663(19) -0.00012(15) -0.00195(15) -0.00148(16)
CL2 0.0116(3) 0.0141(4) 0.0079(3) 0.0005(3) -0.0022(3) -0.0027(3)
CL3 0.0138(3) 0.0154(4) 0.0079(3) 0.0017(3) -0.0032(3) -0.0050(3)
CL1 0.0170(4) 0.0176(4) 0.0146(4) 0.0017(3) -0.0022(3) -0.0034(3)
O2W 0.0172(11) 0.0141(11) 0.0063(10) 0.0007(8) -0.0008(8) -0.0007(9)
N3 0.0143(12) 0.0123(13) 0.0083(12) 0.0013(9) -0.0042(10) -0.0020(10)
O3W 0.0192(12) 0.0202(13) 0.0333(13) -0.0108(10) -0.0097(10) -0.0011(10)
N9 0.0116(12) 0.0126(14) 0.0067(12) -0.0002(10) -0.0013(9) -0.0015(10)
N1 0.0198(14) 0.0156(15) 0.0107(13) -0.0006(11) -0.0050(10) -0.0035(11)
O1W 0.0194(11) 0.0111(11) 0.0093(10) 0.0010(8) -0.0035(8) -0.0078(9)
N7 0.0164(13) 0.0195(16) 0.0061(13) -0.0030(11) 0.0000(10) -0.0043(11)
C2 0.0187(16) 0.0148(17) 0.0112(14) -0.0004(12) -0.0065(12) -0.0015(13)
N6 0.0257(15) 0.0157(16) 0.0169(14) -0.0007(12) -0.0045(11) -0.0025(12)
C4 0.0108(14) 0.0117(16) 0.0119(14) -0.0018(12) -0.0044(11) -0.0024(12)
C8 0.0161(15) 0.0143(17) 0.0099(15) -0.0030(13) -0.0003(12) -0.0036(13)
C5 0.0118(14) 0.0168(17) 0.0115(15) -0.0017(12) -0.0045(11) -0.0036(12)
C6 0.0149(15) 0.0173(19) 0.0173(17) 0.0008(13) -0.0082(12) -0.0057(13)

loop_
_atom_type_symbol
_atom_type_description
_atom_type_scat_dispersion_real
_atom_type_scat_dispersion_imag
_atom_type_scat_source
C C 0.0033 0.0016 'International Tables Vol C Tables 4.2.6.8 and 6.1.1.4'
H H 0.0000 0.0000 'International Tables Vol C Tables 4.2.6.8 and 6.1.1.4'
N N 0.0061 0.0033 'International Tables Vol C Tables 4.2.6.8 and 6.1.1.4'
O O 0.0106 0.0060 'International Tables Vol C Tables 4.2.6.8 and 6.1.1.4'
Cl Cl 0.1484 0.1585 'International Tables Vol C Tables 4.2.6.8 and 6.1.1.4'
Co Co 0.3494 0.9721 'International Tables Vol C Tables 4.2.6.8 and 6.1.1.4'

loop_
_geom_angle_atom_site_label_1
_geom_angle_atom_site_label_2
_geom_angle_atom_site_label_3
_geom_angle
_geom_angle_site_symmetry_1
_geom_angle_site_symmetry_3
N9 CO2 N9 180.0 2_757 .
N9 CO2 CL3 86.99(7) 2_757 2_757
N9 CO2 CL3 93.01(7) . 2_757
N9 CO2 CL3 93.01(7) 2_757 .
N9 CO2 CL3 86.99(7) . .
CL3 CO2 CL3 180.0 2_757 .
N9 CO2 CL2 89.03(7) 2_757 .
N9 CO2 CL2 90.97(7) . .
CL3 CO2 CL2 94.65(4) 2_757 .
CL3 CO2 CL2 85.35(4) . .
N9 CO2 CL2 90.97(7) 2_757 2_757
N9 CO2 CL2 89.03(7) . 2_757
CL3 CO2 CL2 85.35(3) 2_757 2_757
CL3 CO2 CL2 94.65(4) . 2_757
CL2 CO2 CL2 180.0 . 2_757
N3 CO1 O1W 91.01(9) . .
N3 CO1 O2W 175.45(8) . .
O1W CO1 O2W 84.45(8) . .
N3 CO1 CL2 91.37(7) . .
O1W CO1 CL2 175.13(6) . .
O2W CO1 CL2 93.18(6) . .
N3 CO1 CL1 90.92(7) . .
O1W CO1 CL1 87.79(6) . .
O2W CO1 CL1 88.73(6) . .
CL2 CO1 CL1 96.42(4) . .
N3 CO1 CL3 93.47(7) . .
O1W CO1 CL3 88.27(6) . .
O2W CO1 CL3 86.59(6) . .
CL2 CO1 CL3 87.35(4) . .
CL1 CO1 CL3 174.15(3) . .
CO1 CL2 CO2 89.85(4) . .
CO2 CL3 CO1 89.07(3) . .
CO1 O2W H21 120.2 . .
CO1 O2W H22 114.2 . .
H21 O2W H22 109.9 . .
C2 N3 C4 111.3(2) . .
C2 N3 CO1 121.09(19) . .
C4 N3 CO1 127.07(19) . .
H31 O3W H32 118.1 . .
C8 N9 C4 104.4(3) . .
C8 N9 CO2 121.8(2) . .
C4 N9 CO2 133.63(18) . .
C2 N1 C6 118.9(3) . .
CO1 O1W H11 122.6 . .
CO1 O1W H12 108.0 . .
H11 O1W H12 112.8 . .
C8 N7 C5 106.1(3) . .
C8 N7 H7 126.9 . .
C5 N7 H7 126.9 . .
N1 C2 N3 129.8(3) . .
N1 C2 H2 115.1 . .
N3 C2 H2 115.1 . .
C6 N6 H6A 120.0 . .
C6 N6 H6B 120.0 . .
H6A N6 H6B 120.0 . .
N3 C4 N9 126.6(3) . .
N3 C4 C5 123.1(3) . .
N9 C4 C5 110.3(2) . .
N9 C8 N7 113.3(3) . .
N9 C8 H8 123.3 . .
N7 C8 H8 123.3 . .
C4 C5 N7 105.8(3) . .
C4 C5 C6 120.6(3) . .
N7 C5 C6 133.5(3) . .
N6 C6 N1 120.1(3) . .
N6 C6 C5 123.8(3) . .
N1 C6 C5 116.1(3) . .

loop_
_geom_bond_atom_site_label_1
_geom_bond_atom_site_label_2
_geom_bond_distance
_geom_bond_site_symmetry_2
CO2 N9 2.105(3) 2_757
CO2 N9 2.105(3) .
CO2 CL3 2.4745(11) 2_757
CO2 CL3 2.4745(11) .
CO2 CL2 2.5108(11) .
CO2 CL2 2.5108(11) 2_757
CO1 N3 2.115(3) .
CO1 O1W 2.122(2) .
CO1 O2W 2.154(2) .
CO1 CL2 2.4107(11) .
CO1 CL1 2.4356(12) .
CO1 CL3 2.4823(12) .
O2W H21 0.8668 .
O2W H22 0.8931 .
N3 C2 1.339(4) .
N3 C4 1.367(3) .
O3W H31 0.9223 .
O3W H32 0.9344 .
N9 C8 1.334(4) .
N9 C4 1.377(4) .
N1 C2 1.323(4) .
N1 C6 1.355(4) .
O1W H11 0.8562 .
O1W H12 0.8368 .
N7 C8 1.347(4) .
N7 C5 1.391(4) .
N7 H7 0.8800 .
C2 H2 0.9500 .
N6 C6 1.345(4) .
N6 H6A 0.8800 .
N6 H6B 0.8800 .
C4 C5 1.383(4) .
C8 H8 0.9500 .
C5 C6 1.395(4) .

loop_
_geom_hbond_atom_site_label_D
_geom_hbond_atom_site_label_H
_geom_hbond_atom_site_label_A
_geom_hbond_distance_DH
_geom_hbond_distance_HA
_geom_hbond_distance_DA
_geom_hbond_angle_DHA
_geom_hbond_site_symmetry_A
N7 H7 O3W 0.88 1.90 2.731(4) 156.9 .
N6 H6A CL3 0.88 2.68 3.435(3) 144.4 1_545
N6 H6B O3W 0.88 2.21 3.054(4) 161.5 .
O1W H11 N1 0.86 1.93 2.785(3) 176.4 2_748
O2W H21 CL1 0.87 2.20 3.055(3) 168.8 2_658
O1W H12 CL3 0.84 2.95 3.529(2) 128.4 2_758
O1W H12 O2W 0.84 2.08 2.859(3) 153.6 2_758
O3W H31 N3 0.92 2.59 3.365(3) 142.0 2_847
O3W H31 O1W 0.92 2.30 3.071(3) 141.4 2_847
O3W H32 CL1 0.93 2.24 3.144(2) 163.5 2_747
O2W H22 CL2 0.89 2.69 3.358(2) 133.0 2_658
O2W H22 Cl3 0.89 2.70 3.299(2) 125.4 2_758

loop_
_cell_oxdiff_twin_id
_cell_oxdiff_twin_matrix_11
_cell_oxdiff_twin_matrix_12
_cell_oxdiff_twin_matrix_13
_cell_oxdiff_twin_matrix_21
_cell_oxdiff_twin_matrix_22
_cell_oxdiff_twin_matrix_23
_cell_oxdiff_twin_matrix_31
_cell_oxdiff_twin_matrix_32
_cell_oxdiff_twin_matrix_33
1 1.0000 0.0000 0.0000 0.0000 1.0000 0.0000 0.0000 0.0000 1.0000
2 0.9971 0.0072 0.0020 0.5786 -0.9980 0.0010 0.9421 0.0032 -0.9991

loop_
_diffrn_oxdiff_twin_id
_diffrn_oxdiff_twin_ratio
_diffrn_oxdiff_twin_reflns_isolated
_diffrn_oxdiff_twin_reflns_overlapped
1 0.5257 3297 1107
2 0.4743 3299 1107
